data_7246182
loop_
_publ_author_name
'Yu, Xiao-Yang'
'Lv, Yanxin'
'Weng, Xiaoyu'
'Geng, Jiaqi'
'Yang, Yanyan'
'Jin, Hua'
'Cui, Hao'
'Fu, Bo'
'Qu, Xiaoshu'
'Shi, Hongfei'
'Cao, Xueling'

_publ_section_title
;
 Five new multifunctional inorganic--organic hybrids based on Keggin-type
 polyoxometalates and a 3,5-di(1H-imidazol-1-yl)benzoic acid ligand
;
_journal_issue 15
_journal_name_full CrystEngComm
_journal_page_first 2185
_journal_page_last 2195
_journal_paper_doi 10.1039/D2CE01634F
_journal_volume 25
_journal_year 2023
_chemical_formula_moiety 'C26 H22 Ag N8 O44 P W12, 2(H2 O)'
_chemical_formula_sum 'C26 H26 Ag N8 O46 P W12'
_chemical_formula_weight 3531.59
_space_group_crystal_system triclinic
_space_group_IT_number 2
_space_group_name_Hall '-P 1'
_space_group_name_H-M_alt 'P -1'
_atom_sites_solution_hydrogens geom
_atom_sites_solution_primary direct
_atom_sites_solution_secondary difmap
_audit_creation_date 2022-12-06
_audit_creation_method
;
Olex2 1.2-beta
(compiled 2015.08.17 svn.r3210 for OlexSys, GUI svn.r5083)
;
_audit_update_record
;
2022-12-07 deposited with the CCDC.	2023-01-16 downloaded from the CCDC.
;
_cell_angle_alpha 87.0880(10)
_cell_angle_beta 74.5420(10)
_cell_angle_gamma 88.0950(10)
_cell_formula_units_Z 2
_cell_length_a 13.2571(5)
_cell_length_b 13.5874(4)
_cell_length_c 16.3513(6)
_cell_measurement_reflns_used 112479
_cell_measurement_temperature 293(2)
_cell_measurement_theta_max 55.014
_cell_measurement_theta_min 5.174
_cell_volume 2834.55(17)
_computing_molecular_graphics 'Olex2 (Dolomanov et al., 2009)'
_computing_publication_material 'Olex2 (Dolomanov et al., 2009)'
_computing_structure_refinement 'ShelXL (Sheldrick, 2015)'
_computing_structure_solution 'ShelXT (Sheldrick, 2015)'
_diffrn_ambient_temperature 293.0
_diffrn_measured_fraction_theta_full 0.997
_diffrn_measured_fraction_theta_max 0.997
_diffrn_measurement_device_type 'Bruker APEX CCD area-detector'
_diffrn_measurement_method '\w scans'
_diffrn_radiation_monochromator graphite
_diffrn_radiation_type MoK\a
_diffrn_radiation_wavelength 0.71076
_diffrn_reflns_av_R_equivalents 0.0592
_diffrn_reflns_av_unetI/netI 0.0317
_diffrn_reflns_limit_h_max 17
_diffrn_reflns_limit_h_min -17
_diffrn_reflns_limit_k_max 17
_diffrn_reflns_limit_k_min -17
_diffrn_reflns_limit_l_max 21
_diffrn_reflns_limit_l_min -21
_diffrn_reflns_number 112479
_diffrn_reflns_theta_full 27.51
_diffrn_reflns_theta_max 27.51
_diffrn_reflns_theta_min 2.59
_diffrn_source 'fine-focus sealed tube'
_exptl_absorpt_coefficient_mu 24.719
_exptl_absorpt_correction_T_max 0.7456
_exptl_absorpt_correction_T_min 0.5052
_exptl_absorpt_correction_type multi-scan
_exptl_crystal_colour 'clear whiteish white'
_exptl_crystal_colour_lustre clear
_exptl_crystal_colour_modifier whiteish
_exptl_crystal_colour_primary white
_exptl_crystal_density_diffrn 4.138
_exptl_crystal_density_method 'not measured'
_exptl_crystal_description block
_exptl_crystal_F_000 3112
_exptl_crystal_size_max 0.1
_exptl_crystal_size_mid 0.05
_exptl_crystal_size_min 0.05
_refine_diff_density_max 2.791
_refine_diff_density_min -2.488
_refine_diff_density_rms 0.304
_refine_ls_extinction_method none
_refine_ls_goodness_of_fit_ref 1.082
_refine_ls_hydrogen_treatment mixed
_refine_ls_matrix_type full
_refine_ls_number_parameters 850
_refine_ls_number_reflns 13001
_refine_ls_number_restraints 0
_refine_ls_restrained_S_all 1.082
_refine_ls_R_factor_all 0.0558
_refine_ls_R_factor_gt 0.0345
_refine_ls_shift/su_max 0.001
_refine_ls_shift/su_mean 0.000
_refine_ls_structure_factor_coef Fsqd
_refine_ls_weighting_details 'calc w=1/[\s^2^(Fo^2^)+(0.0119P)^2^+62.4615P] where P=(Fo^2^+2Fc^2^)/3'
_refine_ls_weighting_scheme calc
_refine_ls_wR_factor_gt 0.0622
_refine_ls_wR_factor_ref 0.0707
_reflns_number_gt 10284
_reflns_number_total 13001
_reflns_threshold_expression >2sigma(I)
_cod_data_source_file d2ce01634f2.cif
_cod_data_source_block yxy309
_cod_depositor_comments 'Adding full bibliography for 7246180--7246184.cif.'
_cod_database_code 7246182
_olex2_refinement_description
;
1. Fixed Uiso
 At 1.2 times of:
  All C(H) groups, All N(H) groups
 At 1.5 times of:
  All O(H) groups, All O(H,H,H,H) groups
2.a Free rotating group:
 O45(H45a,H45b,H46a,H46b,O46)
2.b Aromatic/amide H refined with riding coordinates:
 C1(H1), C2(H2), C3(H3), C5(H5), C7(H7), C9(H9), C10(H10), C11(H11), C12(H12),
 C14(H14), C15(H15), C16(H16), C18(H18), C20(H20), C22(H22), C23(H23), C24(H24),
  C25(H25), N4(H4), N8(H8)
2.c Idealised tetrahedral OH refined as rotating group:
 O41(H41), O44(H44)
;
_olex2_submission_special_instructions 'No special instructions were received'

loop_
_space_group_symop_id
_space_group_symop_operation_xyz
1 'x, y, z'
2 '-x, -y, -z'

loop_
_atom_site_label
_atom_site_type_symbol
_atom_site_fract_x
_atom_site_fract_y
_atom_site_fract_z
_atom_site_U_iso_or_equiv
_atom_site_adp_type
_atom_site_occupancy
_atom_site_calc_flag
_atom_site_disorder_assembly
_atom_site_disorder_group
_atom_site_refinement_flags_posn
Ag1 Ag 0.22833(8) 0.25004(7) 0.75548(7) 0.0424(2) Uani 1 d . . .
P1 P 0.73855(16) 0.25479(16) 0.74770(13) 0.0079(4) Uani 1 d . . .
W1 W 0.99524(3) 0.34929(3) 0.68034(3) 0.02210(9) Uani 1 d . . .
W2 W 0.81179(3) 0.42075(3) 0.88172(3) 0.02407(9) Uani 1 d . . .
W3 W 0.92120(3) 0.16724(3) 0.86117(3) 0.02397(9) Uani 1 d . . .
W4 W 0.81760(3) 0.42512(3) 0.57144(3) 0.02311(9) Uani 1 d . . .
W5 W 0.91918(3) 0.18867(3) 0.55328(3) 0.02205(9) Uani 1 d . . .
W6 W 0.84177(3) 0.00932(3) 0.73495(3) 0.02302(9) Uani 1 d . . .
W7 W 0.67236(3) 0.07991(3) 0.92234(2) 0.02050(9) Uani 1 d . . .
W8 W 0.56304(3) 0.33308(3) 0.94094(3) 0.02095(9) Uani 1 d . . .
W9 W 0.63404(3) 0.49991(3) 0.77179(3) 0.02473(9) Uani 1 d . . .
W10 W 0.65213(3) 0.09375(3) 0.61525(3) 0.02326(9) Uani 1 d . . .
W11 W 0.48318(3) 0.16034(3) 0.80301(3) 0.02045(9) Uani 1 d . . .
W12 W 0.55059(3) 0.32979(3) 0.63497(3) 0.02366(9) Uani 1 d . . .
C1 C 0.3090(10) 0.4117(9) 0.8489(8) 0.039(3) Uani 1 d . . .
H1 H 0.3671 0.3720 0.8503 0.047 Uiso 1 calc . . R
C2 C 0.2960(9) 0.5066(8) 0.8717(8) 0.036(3) Uani 1 d . . .
H2 H 0.3416 0.5437 0.8915 0.043 Uiso 1 calc . . R
C3 C 0.1590(9) 0.4597(8) 0.8303(7) 0.031(2) Uani 1 d . . .
H3 H 0.0946 0.4614 0.8175 0.037 Uiso 1 calc . . R
C4 C 0.1552(8) 0.6338(7) 0.8708(6) 0.021(2) Uani 1 d . . .
C5 C 0.2194(8) 0.7137(8) 0.8638(7) 0.024(2) Uani 1 d . . .
H5 H 0.2914 0.7040 0.8535 0.029 Uiso 1 calc . . R
C6 C 0.1767(8) 0.8078(7) 0.8720(7) 0.025(2) Uani 1 d . . .
C7 C 0.0697(8) 0.8235(8) 0.8856(7) 0.025(2) Uani 1 d . . .
H7 H 0.0408 0.8869 0.8907 0.030 Uiso 1 calc . . R
C8 C 0.0074(8) 0.7436(8) 0.8916(7) 0.027(2) Uani 1 d . . .
C9 C 0.0472(8) 0.6473(7) 0.8864(7) 0.023(2) Uani 1 d . . .
H9 H 0.0032 0.5939 0.8930 0.028 Uiso 1 calc . . R
C10 C -0.1713(9) 0.8020(9) 0.9737(8) 0.038(3) Uani 1 d . . .
H10 H -0.1522 0.8308 1.0176 0.046 Uiso 1 calc . . R
C11 C -0.2672(9) 0.7969(9) 0.9650(8) 0.038(3) Uani 1 d . . .
H11 H -0.3282 0.8214 1.0014 0.045 Uiso 1 calc . . R
C12 C -0.1598(9) 0.7251(9) 0.8560(8) 0.035(3) Uani 1 d . . .
H12 H -0.1340 0.6927 0.8057 0.042 Uiso 1 calc . . R
C13 C 0.2515(9) 0.8907(8) 0.8627(7) 0.028(2) Uani 1 d . . .
C14 C 0.1586(9) 0.0856(9) 0.6539(8) 0.039(3) Uani 1 d . . .
H14 H 0.1004 0.1233 0.6490 0.047 Uiso 1 calc . . R
C15 C 0.1775(9) -0.0070(8) 0.6304(8) 0.032(3) Uani 1 d . . .
H15 H 0.1356 -0.0461 0.6085 0.038 Uiso 1 calc . . R
C16 C 0.3044(10) 0.0448(9) 0.6794(8) 0.038(3) Uani 1 d . . .
H16 H 0.3665 0.0456 0.6955 0.045 Uiso 1 calc . . R
C17 C 0.3221(8) -0.1271(7) 0.6362(6) 0.022(2) Uani 1 d . . .
C18 C 0.2617(8) -0.2104(8) 0.6455(7) 0.026(2) Uani 1 d . . .
H18 H 0.1892 -0.2040 0.6576 0.032 Uiso 1 calc . . R
C19 C 0.3095(9) -0.3036(8) 0.6367(7) 0.027(2) Uani 1 d . . .
C20 C 0.4166(8) -0.3148(7) 0.6228(7) 0.024(2) Uani 1 d . . .
H20 H 0.4486 -0.3770 0.6189 0.029 Uiso 1 calc . . R
C21 C 0.4744(8) -0.2312(8) 0.6151(7) 0.026(2) Uani 1 d . . .
C22 C 0.4300(8) -0.1368(8) 0.6202(7) 0.029(2) Uani 1 d . . .
H22 H 0.4716 -0.0816 0.6132 0.035 Uiso 1 calc . . R
C23 C 0.6557(10) -0.2889(12) 0.5384(10) 0.056(4) Uani 1 d . . .
H23 H 0.6386 -0.3258 0.4978 0.067 Uiso 1 calc . . R
C24 C 0.7519(9) -0.2762(11) 0.5466(11) 0.058(4) Uani 1 d . . .
H24 H 0.8140 -0.3007 0.5116 0.070 Uiso 1 calc . . R
C25 C 0.6425(10) -0.2000(10) 0.6479(9) 0.043(3) Uani 1 d . . .
H25 H 0.6158 -0.1642 0.6962 0.052 Uiso 1 calc . . R
C26 C 0.2364(9) -0.3880(8) 0.6486(7) 0.029(2) Uani 1 d . . .
N1 N 0.2232(8) 0.3816(7) 0.8228(7) 0.034(2) Uani 1 d . . .
N2 N 0.2002(6) 0.5367(6) 0.8593(6) 0.0233(18) Uani 1 d . . .
N3 N -0.1048(6) 0.7569(6) 0.9060(6) 0.0259(19) Uani 1 d . . .
N4 N -0.2596(8) 0.7487(8) 0.8923(7) 0.037(2) Uani 1 d . . .
H4 H -0.3115 0.7356 0.8727 0.045 Uiso 1 calc . . R
N5 N 0.2370(8) 0.1183(7) 0.6864(7) 0.035(2) Uani 1 d . . .
N6 N 0.2716(7) -0.0323(6) 0.6455(6) 0.0252(19) Uani 1 d . . .
N7 N 0.5870(7) -0.2385(7) 0.6000(6) 0.031(2) Uani 1 d . . .
N8 N 0.7428(8) -0.2226(8) 0.6133(8) 0.048(3) Uani 1 d . . .
H8 H 0.7941 -0.2049 0.6318 0.05(4) Uiso 1 calc . . R
O1 O 0.5568(6) 0.4244(6) 0.7147(5) 0.0287(17) Uani 1 d . . .
O2 O 0.6456(5) 0.2227(5) 0.7159(4) 0.0230(15) Uani 1 d . . .
O3 O 0.7024(5) 0.3396(5) 0.8085(4) 0.0218(15) Uani 1 d . . .
O4 O 0.8276(5) 0.2895(5) 0.6720(4) 0.0231(15) Uani 1 d . . .
O5 O 1.1197(6) 0.3878(6) 0.6682(5) 0.0293(17) Uani 1 d . . .
O6 O 0.9877(6) 0.2407(5) 0.7594(5) 0.0286(17) Uani 1 d . . .
O7 O 0.9140(6) 0.4193(6) 0.7748(5) 0.0308(17) Uani 1 d . . .
O8 O 0.9436(6) 0.4382(5) 0.6067(5) 0.0276(16) Uani 1 d . . .
O9 O 1.0213(6) 0.2572(6) 0.5925(5) 0.0299(17) Uani 1 d . . .
O10 O 1.0178(6) 0.1496(7) 0.9101(5) 0.038(2) Uani 1 d . . .
O11 O 0.4718(6) 0.3845(6) 0.5797(5) 0.039(2) Uani 1 d . . .
O12 O 0.8051(6) 0.1064(6) 0.9405(5) 0.0284(16) Uani 1 d . . .
O13 O 0.8596(6) 0.2917(6) 0.9011(4) 0.0324(18) Uani 1 d . . .
O14 O 0.8685(6) 0.4898(6) 0.9398(5) 0.0332(18) Uani 1 d . . .
O15 O 0.6823(6) 0.3916(5) 0.9630(4) 0.0277(16) Uani 1 d . . .
O16 O 0.7358(6) 0.5198(5) 0.8326(5) 0.0314(17) Uani 1 d . . .
O17 O 0.8309(7) 0.5157(6) 0.4956(5) 0.038(2) Uani 1 d . . .
O18 O 0.8845(6) 0.3145(6) 0.5087(5) 0.0290(17) Uani 1 d . . .
O19 O 0.7444(6) 0.4907(5) 0.6706(5) 0.0286(17) Uani 1 d . . .
O20 O 0.6861(6) 0.3721(6) 0.5742(5) 0.0289(17) Uani 1 d . . .
O21 O 0.9941(6) 0.1376(6) 0.4655(5) 0.0373(19) Uani 1 d . . .
O22 O 0.7827(6) 0.1471(5) 0.5549(4) 0.0274(16) Uani 1 d . . .
O23 O 0.9163(5) 0.0895(5) 0.6405(5) 0.0272(16) Uani 1 d . . .
O24 O 0.6179(6) 0.0067(6) 1.0071(5) 0.0334(18) Uani 1 d . . .
O25 O 0.6243(6) 0.2069(6) 0.9575(4) 0.0277(16) Uani 1 d . . .
O26 O 0.5672(6) 0.0862(5) 0.8596(5) 0.0251(16) Uani 1 d . . .
O27 O 0.7433(6) -0.0156(5) 0.8420(5) 0.0281(16) Uani 1 d . . .
O28 O 0.4707(6) 0.3468(6) 1.0328(5) 0.0322(18) Uani 1 d . . .
O29 O 0.5435(6) 0.4510(5) 0.8781(5) 0.0272(16) Uani 1 d . . .
O30 O 0.4901(6) 0.2642(5) 0.8744(5) 0.0286(17) Uani 1 d . . .
O31 O 0.5857(7) 0.6153(6) 0.7639(6) 0.043(2) Uani 1 d . . .
O32 O 0.3601(5) 0.1198(5) 0.8466(5) 0.0241(15) Uani 1 d . . .
O33 O 0.6333(6) 0.0072(6) 0.5497(5) 0.0330(18) Uani 1 d . . .
O34 O 0.9361(6) 0.0522(6) 0.7959(5) 0.0306(17) Uani 1 d . . .
O35 O 0.4506(6) 0.2584(5) 0.7228(5) 0.0277(16) Uani 1 d . . .
O36 O 0.7767(5) 0.1671(5) 0.7949(4) 0.0235(15) Uani 1 d . . .
O37 O 0.5818(6) 0.2056(6) 0.5795(4) 0.0289(17) Uani 1 d . . .
O38 O 0.5281(6) 0.0761(5) 0.7086(5) 0.0263(16) Uani 1 d . . .
O39 O 0.8870(7) -0.1061(6) 0.7106(5) 0.040(2) Uani 1 d . . .
O40 O 0.7277(6) 0.0229(5) 0.6841(4) 0.0254(16) Uani 1 d . . .
O41 O 0.2048(6) 0.9779(6) 0.8757(6) 0.038(2) Uani 1 d . . .
H41 H 0.2489 1.0210 0.8637 0.057 Uiso 1 calc . . GR
O42 O 0.3450(7) 0.8783(6) 0.8424(6) 0.046(2) Uani 1 d . . .
O43 O 0.1426(6) -0.3796(6) 0.6711(6) 0.040(2) Uani 1 d . . .
O44 O 0.2873(7) -0.4744(6) 0.6328(7) 0.044(2) Uani 1 d . . .
H44 H 0.2450 -0.5182 0.6368 0.066 Uiso 1 calc . . GR
O45 O 0.9199(6) 0.6585(7) 0.6665(6) 0.058(3) Uani 1 d . . .
H45A H 0.9032 0.6077 0.6993 0.087 Uiso 1 d . . G
H45B H 0.9715 0.6858 0.6771 0.087 Uiso 1 d . . G
H46A H 0.5605 0.7804 0.8314 0.087 Uiso 1 d . . G
H46B H 0.5020 0.8645 0.8962 0.087 Uiso 1 d . . G
O46 O 0.5629(6) 0.8500(7) 0.8397(6) 0.056(3) Uani 1 d . . G

loop_
_atom_site_aniso_label
_atom_site_aniso_U_11
_atom_site_aniso_U_22
_atom_site_aniso_U_33
_atom_site_aniso_U_23
_atom_site_aniso_U_13
_atom_site_aniso_U_12
Ag1 0.0487(6) 0.0280(5) 0.0586(6) -0.0163(4) -0.0265(5) 0.0075(4)
P1 0.0058(9) 0.0125(10) 0.0053(9) 0.0001(7) -0.0011(7) 0.0001(8)
W1 0.01836(19) 0.0231(2) 0.0226(2) 0.00090(16) -0.00097(16) -0.00773(16)
W2 0.0271(2) 0.0244(2) 0.0197(2) -0.00515(16) -0.00226(17) -0.01135(17)
W3 0.0225(2) 0.0292(2) 0.0210(2) 0.00463(17) -0.00780(17) -0.00354(17)
W4 0.0249(2) 0.0239(2) 0.0194(2) 0.00658(16) -0.00454(16) -0.00772(16)
W5 0.0205(2) 0.0263(2) 0.01705(19) -0.00374(16) 0.00011(15) -0.00615(16)
W6 0.0270(2) 0.0181(2) 0.0233(2) -0.00098(16) -0.00574(17) -0.00012(16)
W7 0.0222(2) 0.0210(2) 0.01762(19) 0.00515(15) -0.00450(16) -0.00630(15)
W8 0.0201(2) 0.0226(2) 0.01869(19) -0.00517(15) -0.00096(16) -0.00708(16)
W9 0.0306(2) 0.0166(2) 0.0260(2) -0.00106(16) -0.00573(18) -0.00152(16)
W10 0.0271(2) 0.0239(2) 0.0185(2) -0.00498(16) -0.00393(17) -0.00836(17)
W11 0.01788(19) 0.0201(2) 0.0222(2) -0.00121(15) -0.00234(16) -0.00703(15)
W12 0.0233(2) 0.0262(2) 0.0220(2) 0.00361(16) -0.00764(17) -0.00181(17)
C1 0.035(7) 0.037(7) 0.054(8) -0.023(6) -0.023(6) 0.016(5)
C2 0.036(7) 0.029(6) 0.053(8) -0.018(5) -0.029(6) 0.009(5)
C3 0.029(6) 0.029(6) 0.039(6) -0.011(5) -0.016(5) 0.000(5)
C4 0.027(5) 0.019(5) 0.018(5) -0.003(4) -0.005(4) -0.002(4)
C5 0.021(5) 0.026(5) 0.027(5) -0.006(4) -0.010(4) 0.005(4)
C6 0.027(6) 0.020(5) 0.028(6) -0.002(4) -0.008(4) -0.006(4)
C7 0.025(5) 0.021(5) 0.028(6) -0.006(4) -0.003(4) 0.000(4)
C8 0.021(5) 0.029(6) 0.028(6) -0.002(4) -0.001(4) -0.006(4)
C9 0.021(5) 0.017(5) 0.032(6) -0.001(4) -0.007(4) -0.004(4)
C10 0.028(6) 0.043(7) 0.045(7) -0.014(6) -0.008(5) 0.001(5)
C11 0.025(6) 0.046(7) 0.039(7) -0.014(6) -0.001(5) -0.001(5)
C12 0.027(6) 0.038(7) 0.041(7) -0.013(5) -0.011(5) 0.000(5)
C13 0.031(6) 0.022(5) 0.033(6) -0.005(4) -0.009(5) -0.006(4)
C14 0.025(6) 0.043(7) 0.054(8) -0.021(6) -0.014(6) 0.009(5)
C15 0.029(6) 0.026(6) 0.048(7) -0.017(5) -0.019(5) 0.009(5)
C16 0.035(7) 0.029(6) 0.058(8) -0.014(6) -0.025(6) 0.000(5)
C17 0.028(5) 0.017(5) 0.022(5) -0.001(4) -0.009(4) -0.002(4)
C18 0.023(5) 0.022(5) 0.033(6) -0.003(4) -0.005(4) -0.003(4)
C19 0.029(6) 0.025(6) 0.029(6) -0.005(4) -0.007(5) -0.006(4)
C20 0.027(5) 0.016(5) 0.030(6) 0.001(4) -0.008(4) -0.002(4)
C21 0.017(5) 0.031(6) 0.028(6) -0.001(4) -0.001(4) -0.003(4)
C22 0.021(5) 0.025(6) 0.038(6) -0.005(5) 0.001(5) -0.011(4)
C23 0.029(7) 0.070(10) 0.066(10) -0.041(8) -0.001(7) -0.006(7)
C24 0.013(6) 0.058(9) 0.095(12) -0.030(9) 0.008(7) -0.002(6)
C25 0.034(7) 0.043(8) 0.053(8) -0.011(6) -0.009(6) -0.002(6)
C26 0.031(6) 0.027(6) 0.032(6) -0.002(5) -0.014(5) -0.008(5)
N1 0.038(6) 0.024(5) 0.049(6) -0.010(4) -0.024(5) 0.005(4)
N2 0.019(4) 0.019(4) 0.034(5) -0.008(4) -0.011(4) 0.004(3)
N3 0.014(4) 0.017(4) 0.044(6) 0.001(4) -0.005(4) 0.001(3)
N4 0.025(5) 0.044(6) 0.044(6) -0.005(5) -0.010(4) -0.006(4)
N5 0.035(5) 0.022(5) 0.054(7) -0.010(4) -0.018(5) 0.002(4)
N6 0.026(5) 0.025(5) 0.028(5) -0.010(4) -0.011(4) 0.002(4)
N7 0.022(5) 0.030(5) 0.039(5) -0.004(4) -0.006(4) -0.002(4)
N8 0.030(6) 0.047(7) 0.070(8) 0.002(6) -0.020(6) -0.001(5)
O1 0.029(4) 0.031(4) 0.025(4) -0.002(3) -0.006(3) -0.001(3)
O2 0.025(4) 0.020(4) 0.022(4) -0.001(3) -0.001(3) -0.007(3)
O3 0.026(4) 0.019(3) 0.023(4) 0.003(3) -0.010(3) -0.007(3)
O4 0.025(4) 0.024(4) 0.023(4) 0.002(3) -0.010(3) -0.006(3)
O5 0.028(4) 0.034(4) 0.025(4) 0.003(3) -0.006(3) -0.007(3)
O6 0.031(4) 0.029(4) 0.023(4) -0.004(3) -0.001(3) -0.006(3)
O7 0.030(4) 0.027(4) 0.033(4) 0.004(3) -0.005(3) -0.008(3)
O8 0.031(4) 0.025(4) 0.028(4) -0.004(3) -0.007(3) -0.008(3)
O9 0.029(4) 0.031(4) 0.031(4) 0.002(3) -0.011(3) -0.001(3)
O10 0.027(4) 0.051(5) 0.038(5) -0.001(4) -0.011(4) -0.003(4)
O11 0.034(5) 0.049(5) 0.040(5) 0.000(4) -0.021(4) -0.001(4)
O12 0.026(4) 0.036(4) 0.023(4) -0.001(3) -0.007(3) 0.000(3)
O13 0.034(4) 0.043(5) 0.017(4) -0.004(3) 0.000(3) -0.012(4)
O14 0.031(4) 0.041(5) 0.027(4) -0.009(3) -0.005(3) -0.017(4)
O15 0.030(4) 0.032(4) 0.023(4) -0.001(3) -0.009(3) -0.012(3)
O16 0.033(4) 0.027(4) 0.032(4) 0.000(3) -0.002(3) -0.014(3)
O17 0.044(5) 0.040(5) 0.027(4) 0.008(4) -0.006(4) -0.010(4)
O18 0.033(4) 0.031(4) 0.022(4) -0.004(3) -0.006(3) -0.004(3)
O19 0.034(4) 0.027(4) 0.027(4) 0.002(3) -0.011(3) -0.011(3)
O20 0.031(4) 0.035(4) 0.021(4) -0.004(3) -0.008(3) -0.004(3)
O21 0.032(4) 0.046(5) 0.027(4) -0.004(4) 0.004(3) 0.001(4)
O22 0.033(4) 0.029(4) 0.020(4) 0.003(3) -0.004(3) -0.011(3)
O23 0.020(4) 0.033(4) 0.029(4) 0.001(3) -0.005(3) -0.010(3)
O24 0.045(5) 0.032(4) 0.023(4) 0.008(3) -0.008(4) -0.013(4)
O25 0.028(4) 0.035(4) 0.023(4) -0.004(3) -0.009(3) -0.008(3)
O26 0.027(4) 0.022(4) 0.027(4) 0.001(3) -0.008(3) -0.009(3)
O27 0.031(4) 0.029(4) 0.027(4) -0.004(3) -0.010(3) -0.009(3)
O28 0.028(4) 0.035(4) 0.029(4) -0.006(3) 0.001(3) -0.004(3)
O29 0.025(4) 0.030(4) 0.025(4) -0.003(3) -0.004(3) -0.008(3)
O30 0.027(4) 0.027(4) 0.036(4) -0.002(3) -0.013(3) -0.005(3)
O31 0.053(6) 0.027(4) 0.045(5) -0.004(4) -0.003(4) 0.002(4)
O32 0.025(4) 0.020(4) 0.028(4) -0.002(3) -0.008(3) -0.004(3)
O33 0.035(4) 0.035(4) 0.027(4) -0.012(3) -0.003(3) -0.009(3)
O34 0.023(4) 0.039(5) 0.029(4) 0.001(3) -0.006(3) -0.003(3)
O35 0.023(4) 0.030(4) 0.030(4) -0.005(3) -0.004(3) 0.001(3)
O36 0.018(3) 0.031(4) 0.022(4) -0.006(3) -0.005(3) -0.005(3)
O37 0.030(4) 0.036(4) 0.018(4) -0.001(3) 0.000(3) 0.000(3)
O38 0.028(4) 0.025(4) 0.027(4) 0.000(3) -0.009(3) -0.010(3)
O39 0.050(5) 0.025(4) 0.039(5) 0.001(4) -0.004(4) 0.002(4)
O40 0.027(4) 0.025(4) 0.024(4) 0.004(3) -0.006(3) -0.010(3)
O41 0.031(4) 0.025(4) 0.055(6) 0.001(4) -0.006(4) -0.013(3)
O42 0.028(5) 0.039(5) 0.066(6) -0.010(4) -0.005(4) -0.009(4)
O43 0.031(5) 0.028(4) 0.059(6) -0.004(4) -0.009(4) -0.009(3)
O44 0.034(5) 0.024(4) 0.075(7) -0.011(4) -0.012(5) -0.007(4)
O45 0.052(6) 0.059(7) 0.065(7) -0.011(5) -0.015(5) -0.013(5)
O46 0.049(6) 0.052(6) 0.071(7) -0.002(5) -0.022(5) -0.005(5)

loop_
_atom_type_symbol
_atom_type_description
_atom_type_scat_dispersion_real
_atom_type_scat_dispersion_imag
_atom_type_scat_source
Ag Ag -0.8971 1.1015 'International Tables Vol C Tables 4.2.6.8 and 6.1.1.4'
P P 0.1023 0.0942 'International Tables Vol C Tables 4.2.6.8 and 6.1.1.4'
W W -0.8490 6.8722 'International Tables Vol C Tables 4.2.6.8 and 6.1.1.4'
C C 0.0033 0.0016 'International Tables Vol C Tables 4.2.6.8 and 6.1.1.4'
H H 0.0000 0.0000 'International Tables Vol C Tables 4.2.6.8 and 6.1.1.4'
N N 0.0061 0.0033 'International Tables Vol C Tables 4.2.6.8 and 6.1.1.4'
O O 0.0106 0.0060 'International Tables Vol C Tables 4.2.6.8 and 6.1.1.4'

loop_
_geom_angle_atom_site_label_1
_geom_angle_atom_site_label_2
_geom_angle_atom_site_label_3
_geom_angle
_geom_angle_site_symmetry_1
_geom_angle_site_symmetry_3
_geom_angle_publ_flag
N1 Ag1 N5 178.8(4) . . ?
N1 Ag1 O32 99.0(3) . . ?
N1 Ag1 O35 86.1(3) . . ?
N5 Ag1 O32 80.7(3) . . ?
N5 Ag1 O35 92.8(3) . . ?
O35 Ag1 O32 55.3(2) . . ?
O3 P1 O2 109.3(4) . . ?
O4 P1 O2 109.7(4) . . ?
O4 P1 O3 109.6(4) . . ?
O36 P1 O2 109.1(4) . . ?
O36 P1 O3 109.5(4) . . ?
O36 P1 O4 109.7(4) . . ?
O5 W1 O4 170.3(3) . . ?
O5 W1 O6 101.7(3) . . ?
O5 W1 O7 103.9(3) . . ?
O5 W1 O8 103.2(3) . . ?
O5 W1 O9 99.5(3) . . ?
O6 W1 O4 83.1(3) . . ?
O6 W1 O7 85.5(3) . . ?
O6 W1 O8 155.1(3) . . ?
O6 W1 O9 88.0(3) . . ?
O7 W1 O4 84.8(3) . . ?
O8 W1 O4 72.2(3) . . ?
O8 W1 O7 89.0(3) . . ?
O8 W1 O9 87.4(3) . . ?
O9 W1 O4 72.0(3) . . ?
O9 W1 O7 156.5(3) . . ?
O7 W2 O3 84.5(3) . . ?
O7 W2 O15 156.8(3) . . ?
O7 W2 O16 87.9(3) . . ?
O13 W2 O3 84.2(3) . . ?
O13 W2 O7 86.2(3) . . ?
O13 W2 O15 88.8(3) . . ?
O13 W2 O16 155.2(3) . . ?
O14 W2 O3 169.7(3) . . ?
O14 W2 O7 102.7(3) . . ?
O14 W2 O13 103.4(4) . . ?
O14 W2 O15 100.5(3) . . ?
O14 W2 O16 101.4(4) . . ?
O15 W2 O3 72.4(3) . . ?
O15 W2 O16 87.2(3) . . ?
O16 W2 O3 71.2(3) . . ?
O6 W3 O13 85.1(3) . . ?
O6 W3 O34 88.6(3) . . ?
O6 W3 O36 82.7(3) . . ?
O10 W3 O6 103.0(4) . . ?
O10 W3 O12 102.4(4) . . ?
O10 W3 O13 103.2(4) . . ?
O10 W3 O34 101.9(4) . . ?
O10 W3 O36 171.6(3) . . ?
O12 W3 O6 154.5(3) . . ?
O12 W3 O13 87.3(3) . . ?
O12 W3 O34 88.0(3) . . ?
O12 W3 O36 72.2(3) . . ?
O13 W3 O36 83.2(3) . . ?
O34 W3 O13 154.8(3) . . ?
O34 W3 O36 71.9(3) . . ?
O8 W4 O4 71.9(3) . . ?
O17 W4 O4 171.0(3) . . ?
O17 W4 O8 101.3(4) . . ?
O17 W4 O18 102.6(4) . . ?
O17 W4 O19 102.2(4) . . ?
O17 W4 O20 102.7(4) . . ?
O18 W4 O4 71.7(3) . . ?
O18 W4 O8 87.4(3) . . ?
O19 W4 O4 83.6(3) . . ?
O19 W4 O8 88.0(3) . . ?
O19 W4 O18 155.2(3) . . ?
O20 W4 O4 84.4(3) . . ?
O20 W4 O8 156.0(3) . . ?
O20 W4 O18 88.8(3) . . ?
O20 W4 O19 85.7(3) . . ?
O9 W5 O4 71.1(3) . . ?
O18 W5 O4 71.3(3) . . ?
O18 W5 O9 86.2(3) . . ?
O21 W5 O4 169.9(3) . . ?
O21 W5 O9 101.8(4) . . ?
O21 W5 O18 101.6(4) . . ?
O21 W5 O22 102.3(4) . . ?
O21 W5 O23 103.6(4) . . ?
O22 W5 O4 84.9(3) . . ?
O22 W5 O9 155.9(3) . . ?
O22 W5 O18 88.1(3) . . ?
O23 W5 O4 83.8(3) . . ?
O23 W5 O9 88.8(3) . . ?
O23 W5 O18 154.8(3) . . ?
O23 W5 O22 86.5(3) . . ?
O23 W6 O34 87.6(3) . . ?
O23 W6 O36 83.7(3) . . ?
O23 W6 O40 85.5(3) . . ?
O27 W6 O23 155.2(3) . . ?
O27 W6 O34 87.7(3) . . ?
O27 W6 O36 71.7(3) . . ?
O27 W6 O40 88.8(3) . . ?
O34 W6 O36 71.9(3) . . ?
O39 W6 O23 104.0(4) . . ?
O39 W6 O27 100.8(4) . . ?
O39 W6 O34 102.1(4) . . ?
O39 W6 O36 170.2(3) . . ?
O39 W6 O40 102.4(4) . . ?
O40 W6 O34 155.5(3) . . ?
O40 W6 O36 84.0(3) . . ?
O12 W7 O26 154.9(3) . . ?
O12 W7 O27 87.7(3) . . ?
O12 W7 O36 72.1(3) . . ?
O24 W7 O12 102.2(4) . . ?
O24 W7 O25 103.5(4) . . ?
O24 W7 O26 102.8(3) . . ?
O24 W7 O27 101.3(4) . . ?
O24 W7 O36 170.3(3) . . ?
O25 W7 O12 89.7(3) . . ?
O25 W7 O26 86.3(3) . . ?
O25 W7 O27 155.1(3) . . ?
O25 W7 O36 84.5(3) . . ?
O26 W7 O36 82.9(3) . . ?
O27 W7 O26 85.7(3) . . ?
O27 W7 O36 71.1(3) . . ?
O15 W8 O3 72.1(3) . . ?
O15 W8 O30 155.0(3) . . ?
O25 W8 O3 83.7(3) . . ?
O25 W8 O15 88.1(3) . . ?
O25 W8 O30 84.8(3) . . ?
O28 W8 O3 171.3(3) . . ?
O28 W8 O15 102.3(3) . . ?
O28 W8 O25 103.1(4) . . ?
O28 W8 O29 101.7(4) . . ?
O28 W8 O30 102.6(3) . . ?
O29 W8 O3 71.9(3) . . ?
O29 W8 O15 88.4(3) . . ?
O29 W8 O25 155.2(3) . . ?
O29 W8 O30 88.1(3) . . ?
O30 W8 O3 83.3(3) . . ?
O1 W9 O3 84.2(3) . . ?
O1 W9 O16 155.3(3) . . ?
O1 W9 O29 88.2(3) . . ?
O16 W9 O3 71.3(3) . . ?
O16 W9 O29 87.1(3) . . ?
O19 W9 O1 85.1(3) . . ?
O19 W9 O3 83.7(3) . . ?
O19 W9 O16 89.0(3) . . ?
O19 W9 O29 155.0(3) . . ?
O29 W9 O3 71.6(3) . . ?
O31 W9 O1 103.2(4) . . ?
O31 W9 O3 170.1(3) . . ?
O31 W9 O16 101.5(4) . . ?
O31 W9 O19 103.4(4) . . ?
O31 W9 O29 101.7(4) . . ?
O22 W10 O2 85.7(3) . . ?
O22 W10 O37 89.9(3) . . ?
O22 W10 O38 156.9(3) . . ?
O22 W10 O40 86.2(3) . . ?
O33 W10 O2 169.8(3) . . ?
O33 W10 O22 102.7(3) . . ?
O33 W10 O37 101.5(4) . . ?
O33 W10 O38 100.3(3) . . ?
O33 W10 O40 103.1(4) . . ?
O37 W10 O2 72.5(3) . . ?
O37 W10 O38 86.9(3) . . ?
O38 W10 O2 71.6(3) . . ?
O40 W10 O2 83.0(3) . . ?
O40 W10 O37 155.4(3) . . ?
O40 W10 O38 87.3(3) . . ?
O26 W11 O2 84.8(3) . . ?
O26 W11 O30 87.0(3) . . ?
O26 W11 O35 157.0(3) . . ?
O26 W11 O38 89.3(3) . . ?
O30 W11 O2 84.7(3) . . ?
O30 W11 O35 88.3(3) . . ?
O30 W11 O38 157.6(3) . . ?
O32 W11 O2 168.4(3) . . ?
O32 W11 O26 105.1(3) . . ?
O32 W11 O30 101.6(3) . . ?
O32 W11 O35 97.9(3) . . ?
O32 W11 O38 100.7(3) . . ?
O35 W11 O2 72.4(3) . . ?
O38 W11 O2 72.9(3) . . ?
O38 W11 O35 86.6(3) . . ?
O1 W12 O2 84.3(3) . . ?
O1 W12 O20 86.1(3) . . ?
O1 W12 O35 89.1(3) . . ?
O1 W12 O37 155.9(3) . . ?
O11 W12 O1 103.4(4) . . ?
O11 W12 O2 169.2(3) . . ?
O11 W12 O20 103.5(4) . . ?
O11 W12 O35 101.0(4) . . ?
O11 W12 O37 100.7(4) . . ?
O20 W12 O2 84.3(3) . . ?
O20 W12 O35 155.5(3) . . ?
O20 W12 O37 88.5(3) . . ?
O35 W12 O2 71.3(3) . . ?
O35 W12 O37 86.2(3) . . ?
O37 W12 O2 71.8(3) . . ?
C2 C1 H1 124.7 . . ?
C2 C1 N1 110.6(10) . . ?
N1 C1 H1 124.7 . . ?
C1 C2 H2 127.4 . . ?
C1 C2 N2 105.2(9) . . ?
N2 C2 H2 127.4 . . ?
N1 C3 H3 124.7 . . ?
N1 C3 N2 110.6(9) . . ?
N2 C3 H3 124.7 . . ?
C5 C4 C9 120.6(9) . . ?
C5 C4 N2 119.8(9) . . ?
C9 C4 N2 119.6(9) . . ?
C4 C5 H5 120.0 . . ?
C6 C5 C4 120.0(10) . . ?
C6 C5 H5 120.0 . . ?
C5 C6 C7 120.5(9) . . ?
C5 C6 C13 116.9(10) . . ?
C7 C6 C13 122.5(10) . . ?
C6 C7 H7 120.7 . . ?
C8 C7 C6 118.7(10) . . ?
C8 C7 H7 120.7 . . ?
C7 C8 C9 122.5(10) . . ?
C7 C8 N3 120.3(10) . . ?
C9 C8 N3 117.2(9) . . ?
C4 C9 H9 121.2 . . ?
C8 C9 C4 117.7(9) . . ?
C8 C9 H9 121.2 . . ?
C11 C10 H10 126.2 . . ?
C11 C10 N3 107.5(11) . . ?
N3 C10 H10 126.2 . . ?
C10 C11 H11 126.6 . . ?
C10 C11 N4 106.8(11) . . ?
N4 C11 H11 126.6 . . ?
N3 C12 H12 126.8 . . ?
N3 C12 N4 106.3(10) . . ?
N4 C12 H12 126.8 . . ?
O41 C13 C6 113.5(9) . . ?
O42 C13 C6 122.6(10) . . ?
O42 C13 O41 123.8(10) . . ?
C15 C14 H14 124.6 . . ?
C15 C14 N5 110.8(10) . . ?
N5 C14 H14 124.6 . . ?
C14 C15 H15 127.4 . . ?
C14 C15 N6 105.2(10) . . ?
N6 C15 H15 127.4 . . ?
N5 C16 H16 124.7 . . ?
N5 C16 N6 110.7(10) . . ?
N6 C16 H16 124.7 . . ?
C18 C17 C22 119.9(9) . . ?
C18 C17 N6 119.2(9) . . ?
C22 C17 N6 120.9(9) . . ?
C17 C18 H18 120.0 . . ?
C17 C18 C19 120.1(10) . . ?
C19 C18 H18 120.0 . . ?
C18 C19 C26 115.3(10) . . ?
C20 C19 C18 120.8(10) . . ?
C20 C19 C26 123.8(10) . . ?
C19 C20 H20 121.1 . . ?
C21 C20 C19 117.9(10) . . ?
C21 C20 H20 121.1 . . ?
C20 C21 C22 123.0(10) . . ?
C20 C21 N7 120.2(10) . . ?
C22 C21 N7 116.8(9) . . ?
C17 C22 C21 118.3(9) . . ?
C17 C22 H22 120.9 . . ?
C21 C22 H22 120.9 . . ?
C24 C23 H23 126.0 . . ?
C24 C23 N7 108.0(12) . . ?
N7 C23 H23 126.0 . . ?
C23 C24 H24 126.3 . . ?
N8 C24 C23 107.5(12) . . ?
N8 C24 H24 126.3 . . ?
N7 C25 H25 126.4 . . ?
N8 C25 H25 126.4 . . ?
N8 C25 N7 107.3(12) . . ?
O43 C26 C19 124.1(10) . . ?
O43 C26 O44 123.6(10) . . ?
O44 C26 C19 112.3(9) . . ?
C1 N1 Ag1 121.9(7) . . ?
C3 N1 Ag1 130.9(7) . . ?
C3 N1 C1 105.3(9) . . ?
C2 N2 C4 125.7(8) . . ?
C3 N2 C2 108.3(9) . . ?
C3 N2 C4 125.9(9) . . ?
C10 N3 C8 126.0(9) . . ?
C12 N3 C8 124.7(9) . . ?
C12 N3 C10 109.3(9) . . ?
C11 N4 H4 125.0 . . ?
C12 N4 C11 110.1(10) . . ?
C12 N4 H4 125.0 . . ?
C14 N5 Ag1 125.1(8) . . ?
C16 N5 Ag1 128.8(8) . . ?
C16 N5 C14 105.1(9) . . ?
C15 N6 C17 126.6(9) . . ?
C16 N6 C15 108.2(9) . . ?
C16 N6 C17 124.9(9) . . ?
C23 N7 C21 127.2(10) . . ?
C25 N7 C21 125.5(10) . . ?
C25 N7 C23 107.2(10) . . ?
C24 N8 C25 110.0(11) . . ?
C24 N8 H8 125.0 . . ?
C25 N8 H8 125.0 . . ?
W12 O1 W9 151.1(4) . . ?
P1 O2 W10 125.6(4) . . ?
P1 O2 W11 125.9(4) . . ?
P1 O2 W12 124.9(4) . . ?
W10 O2 W12 88.9(2) . . ?
W11 O2 W10 90.0(2) . . ?
W11 O2 W12 90.3(2) . . ?
P1 O3 W2 125.2(4) . . ?
P1 O3 W8 126.2(4) . . ?
P1 O3 W9 125.6(4) . . ?
W2 O3 W8 89.0(2) . . ?
W2 O3 W9 89.8(2) . . ?
W9 O3 W8 89.4(2) . . ?
P1 O4 W1 125.6(4) . . ?
P1 O4 W4 126.0(4) . . ?
P1 O4 W5 125.5(4) . . ?
W1 O4 W4 89.3(2) . . ?
W1 O4 W5 89.5(2) . . ?
W4 O4 W5 89.5(2) . . ?
W1 O6 W3 152.6(4) . . ?
W2 O7 W1 150.3(4) . . ?
W1 O8 W4 126.5(4) . . ?
W1 O9 W5 127.4(4) . . ?
W3 O12 W7 126.9(4) . . ?
W2 O13 W3 151.5(4) . . ?
W2 O15 W8 126.4(4) . . ?
W9 O16 W2 127.6(4) . . ?
W5 O18 W4 127.5(4) . . ?
W9 O19 W4 152.0(4) . . ?
W4 O20 W12 150.9(4) . . ?
W10 O22 W5 149.8(4) . . ?
W5 O23 W6 151.0(4) . . ?
W7 O25 W8 152.3(4) . . ?
W11 O26 W7 149.9(4) . . ?
W6 O27 W7 127.4(4) . . ?
W8 O29 W9 126.9(4) . . ?
W11 O30 W8 150.7(4) . . ?
W11 O32 Ag1 103.1(3) . . ?
W3 O34 W6 126.9(4) . . ?
W11 O35 Ag1 103.6(3) . . ?
W12 O35 Ag1 130.0(3) . . ?
W12 O35 W11 126.0(4) . . ?
P1 O36 W3 126.1(4) . . ?
P1 O36 W6 125.8(4) . . ?
P1 O36 W7 125.6(4) . . ?
W3 O36 W7 88.8(2) . . ?
W6 O36 W3 89.2(2) . . ?
W6 O36 W7 89.6(2) . . ?
W10 O37 W12 126.8(4) . . ?
W11 O38 W10 125.4(4) . . ?
W10 O40 W6 151.6(4) . . ?
C13 O41 H41 109.5 . . ?
C26 O44 H44 109.5 . . ?
H45A O45 H45B 109.5 . . ?
H46A O46 H46B 105.9 . . ?

loop_
_geom_bond_atom_site_label_1
_geom_bond_atom_site_label_2
_geom_bond_distance
_geom_bond_site_symmetry_2
_geom_bond_publ_flag
Ag1 N1 2.136(9) . ?
Ag1 N5 2.149(9) . ?
Ag1 O32 3.052(7) . ?
Ag1 O35 2.857(7) . ?
P1 O2 1.542(7) . ?
P1 O3 1.540(7) . ?
P1 O4 1.532(7) . ?
P1 O36 1.532(8) . ?
W1 O4 2.431(7) . ?
W1 O5 1.705(7) . ?
W1 O6 1.899(7) . ?
W1 O7 1.909(8) . ?
W1 O8 1.901(7) . ?
W1 O9 1.907(8) . ?
W2 O3 2.432(6) . ?
W2 O7 1.906(8) . ?
W2 O13 1.885(8) . ?
W2 O14 1.693(7) . ?
W2 O15 1.910(7) . ?
W2 O16 1.924(8) . ?
W3 O6 1.911(7) . ?
W3 O10 1.686(8) . ?
W3 O12 1.910(7) . ?
W3 O13 1.921(8) . ?
W3 O34 1.913(8) . ?
W3 O36 2.439(7) . ?
W4 O4 2.431(7) . ?
W4 O8 1.923(7) . ?
W4 O17 1.681(8) . ?
W4 O18 1.918(7) . ?
W4 O19 1.901(8) . ?
W4 O20 1.897(7) . ?
W5 O4 2.454(7) . ?
W5 O9 1.928(7) . ?
W5 O18 1.915(8) . ?
W5 O21 1.681(8) . ?
W5 O22 1.907(7) . ?
W5 O23 1.905(7) . ?
W6 O23 1.907(7) . ?
W6 O27 1.907(7) . ?
W6 O34 1.915(7) . ?
W6 O36 2.438(7) . ?
W6 O39 1.689(8) . ?
W6 O40 1.911(7) . ?
W7 O12 1.910(7) . ?
W7 O24 1.676(7) . ?
W7 O25 1.883(8) . ?
W7 O26 1.935(7) . ?
W7 O27 1.931(7) . ?
W7 O36 2.445(7) . ?
W8 O3 2.443(7) . ?
W8 O15 1.918(7) . ?
W8 O25 1.910(8) . ?
W8 O28 1.680(7) . ?
W8 O29 1.907(8) . ?
W8 O30 1.929(7) . ?
W9 O1 1.910(7) . ?
W9 O3 2.439(7) . ?
W9 O16 1.910(8) . ?
W9 O19 1.901(8) . ?
W9 O29 1.931(7) . ?
W9 O31 1.686(8) . ?
W10 O2 2.447(7) . ?
W10 O22 1.896(7) . ?
W10 O33 1.698(7) . ?
W10 O37 1.904(8) . ?
W10 O38 1.934(7) . ?
W10 O40 1.903(7) . ?
W11 O2 2.398(7) . ?
W11 O26 1.869(7) . ?
W11 O30 1.896(7) . ?
W11 O32 1.695(7) . ?
W11 O35 1.940(7) . ?
W11 O38 1.921(7) . ?
W12 O1 1.896(7) . ?
W12 O2 2.455(7) . ?
W12 O11 1.686(8) . ?
W12 O20 1.899(8) . ?
W12 O35 1.921(7) . ?
W12 O37 1.937(8) . ?
C1 H1 0.9300 . ?
C1 C2 1.354(15) . ?
C1 N1 1.397(14) . ?
C2 H2 0.9300 . ?
C2 N2 1.384(13) . ?
C3 H3 0.9300 . ?
C3 N1 1.327(14) . ?
C3 N2 1.359(13) . ?
C4 C5 1.384(14) . ?
C4 C9 1.393(14) . ?
C4 N2 1.430(12) . ?
C5 H5 0.9300 . ?
C5 C6 1.379(14) . ?
C6 C7 1.388(15) . ?
C6 C13 1.500(14) . ?
C7 H7 0.9300 . ?
C7 C8 1.369(14) . ?
C8 C9 1.392(14) . ?
C8 N3 1.449(13) . ?
C9 H9 0.9300 . ?
C10 H10 0.9300 . ?
C10 C11 1.321(16) . ?
C10 N3 1.375(15) . ?
C11 H11 0.9300 . ?
C11 N4 1.365(15) . ?
C12 H12 0.9300 . ?
C12 N3 1.328(14) . ?
C12 N4 1.333(15) . ?
C13 O41 1.318(13) . ?
C13 O42 1.203(13) . ?
C14 H14 0.9300 . ?
C14 C15 1.330(15) . ?
C14 N5 1.382(14) . ?
C15 H15 0.9300 . ?
C15 N6 1.365(13) . ?
C16 H16 0.9300 . ?
C16 N5 1.306(15) . ?
C16 N6 1.346(13) . ?
C17 C18 1.386(14) . ?
C17 C22 1.387(14) . ?
C17 N6 1.428(13) . ?
C18 H18 0.9300 . ?
C18 C19 1.394(15) . ?
C19 C20 1.382(15) . ?
C19 C26 1.497(14) . ?
C20 H20 0.9300 . ?
C20 C21 1.373(14) . ?
C21 C22 1.390(15) . ?
C21 N7 1.447(13) . ?
C22 H22 0.9300 . ?
C23 H23 0.9300 . ?
C23 C24 1.335(18) . ?
C23 N7 1.360(16) . ?
C24 H24 0.9300 . ?
C24 N8 1.319(18) . ?
C25 H25 0.9300 . ?
C25 N7 1.342(15) . ?
C25 N8 1.331(16) . ?
C26 O43 1.202(13) . ?
C26 O44 1.337(14) . ?
N4 H4 0.8600 . ?
N8 H8 0.8600 . ?
O41 H41 0.8200 . ?
O44 H44 0.8200 . ?
O45 H45A 0.8502 . ?
O45 H45B 0.8496 . ?
O46 H46A 0.9656 . ?
O46 H46B 1.0748 . ?
